data_2237570
loop_
_publ_author_name
'Vishnupriya, R.'
'Suresh, J.'
'Sivakumar, S.'
'Kumar, R. Ranjith'
'Lakshman, P. L. Nilantha'

_publ_section_title
;
 4-(4-Methoxyphenyl)-6-methylamino-5-nitro-2-phenyl-4<i>H</i>-pyran-3-carbonitrile
;
_journal_coeditor_code TK5197
_journal_issue 3
_journal_name_full 'Acta Crystallographica Section E'
_journal_page_first o451
_journal_paper_doi 10.1107/S1600536813004923
_journal_volume 69
_journal_year 2013
_chemical_formula_iupac 'C20 H17 N3 O4'
_chemical_formula_moiety 'C20 H17 N3 O4'
_chemical_formula_sum 'C20 H17 N3 O4'
_chemical_formula_weight 363.37
_chemical_name_systematic 4-(4-Methoxyphenyl)-6-methylamino-5-nitro-2-phenyl-4<i>H</i>-pyran-3-carbonitrile
_space_group_IT_number 15
_symmetry_cell_setting monoclinic
_symmetry_space_group_name_Hall '-C 2yc'
_symmetry_space_group_name_H-M 'C 1 2/c 1'
_atom_sites_solution_hydrogens geom
_atom_sites_solution_primary direct
_atom_sites_solution_secondary difmap
_audit_creation_method SHELXL-97
_cell_angle_alpha 90.00
_cell_angle_beta 112.576(2)
_cell_angle_gamma 90.00
_cell_formula_units_Z 8
_cell_length_a 22.9422(10)
_cell_length_b 7.5828(3)
_cell_length_c 22.7319(10)
_cell_measurement_reflns_used 2000
_cell_measurement_temperature 293(2)
_cell_measurement_theta_max 31
_cell_measurement_theta_min 2
_cell_volume 3651.5(3)
_computing_cell_refinement 'SAINT (Bruker, 2004)'
_computing_data_collection 'APEX2 (Bruker, 2004)'
_computing_data_reduction 'SAINT (Bruker, 2004)'
_computing_molecular_graphics 'PLATON (Spek, 2009)'
_computing_publication_material 'SHELXL97 (Sheldrick, 2008)'
_computing_structure_refinement 'SHELXL97 (Sheldrick, 2008)'
_computing_structure_solution 'SHELXS97 (Sheldrick, 2008)'
_diffrn_ambient_temperature 293(2)
_diffrn_detector_area_resol_mean 0
_diffrn_measured_fraction_theta_full 1.000
_diffrn_measured_fraction_theta_max 1.000
_diffrn_measurement_device_type 'Bruker Kappa APEXII'
_diffrn_measurement_method '\w and \f'
_diffrn_radiation_monochromator graphite
_diffrn_radiation_source 'fine-focus sealed tube'
_diffrn_radiation_type MoK\a
_diffrn_radiation_wavelength 0.71073
_diffrn_reflns_av_R_equivalents 0.0281
_diffrn_reflns_av_sigmaI/netI 0.0257
_diffrn_reflns_limit_h_max 19
_diffrn_reflns_limit_h_min -29
_diffrn_reflns_limit_k_max 9
_diffrn_reflns_limit_k_min -9
_diffrn_reflns_limit_l_max 29
_diffrn_reflns_limit_l_min -25
_diffrn_reflns_number 15550
_diffrn_reflns_theta_full 27.00
_diffrn_reflns_theta_max 27.00
_diffrn_reflns_theta_min 1.92
_diffrn_standards_decay_% 0
_diffrn_standards_interval_count 0
_diffrn_standards_interval_time 0
_diffrn_standards_number 0
_exptl_absorpt_coefficient_mu 0.094
_exptl_absorpt_correction_T_max 0.974
_exptl_absorpt_correction_T_min 0.967
_exptl_absorpt_correction_type multi-scan
_exptl_absorpt_process_details '(SADABS; Sheldrick, 1996)'
_exptl_crystal_colour colourless
_exptl_crystal_density_diffrn 1.322
_exptl_crystal_density_method 'not measured'
_exptl_crystal_description block
_exptl_crystal_F_000 1520
_exptl_crystal_size_max 0.23
_exptl_crystal_size_mid 0.21
_exptl_crystal_size_min 0.19
_refine_diff_density_max 0.225
_refine_diff_density_min -0.180
_refine_ls_extinction_method none
_refine_ls_goodness_of_fit_ref 1.047
_refine_ls_hydrogen_treatment constr
_refine_ls_matrix_type full
_refine_ls_number_parameters 246
_refine_ls_number_reflns 4003
_refine_ls_number_restraints 0
_refine_ls_restrained_S_all 1.047
_refine_ls_R_factor_all 0.0618
_refine_ls_R_factor_gt 0.0400
_refine_ls_shift/su_max 0.000
_refine_ls_shift/su_mean 0.000
_refine_ls_structure_factor_coef Fsqd
_refine_ls_weighting_details 'calc w=1/[\s^2^(Fo^2^)+(0.0488P)^2^+2.0393P] where P=(Fo^2^+2Fc^2^)/3'
_refine_ls_weighting_scheme calc
_refine_ls_wR_factor_gt 0.0999
_refine_ls_wR_factor_ref 0.1160
_reflns_number_gt 2915
_reflns_number_total 4003
_reflns_threshold_expression I>2\s(I)
_cod_data_source_file tk5197.cif
_cod_data_source_block I
_cod_original_sg_symbol_H-M 'C 2/c'
_cod_database_code 2237570
_cod_database_fobs_code 2237570

loop_
_symmetry_equiv_pos_as_xyz
'x, y, z'
'-x, y, -z+1/2'
'x+1/2, y+1/2, z'
'-x+1/2, y+1/2, -z+1/2'
'-x, -y, -z'
'x, -y, z-1/2'
'-x+1/2, -y+1/2, -z'
'x+1/2, -y+1/2, z-1/2'

loop_
_atom_site_type_symbol
_atom_site_label
_atom_site_fract_x
_atom_site_fract_y
_atom_site_fract_z
_atom_site_U_iso_or_equiv
_atom_site_adp_type
_atom_site_calc_flag
_atom_site_refinement_flags
_atom_site_occupancy
_atom_site_symmetry_multiplicity
O O1 -0.07195(5) 0.42117(14) 0.09142(5) 0.0433(3) Uani d . 1 1
O O2 0.03608(6) 0.15716(16) 0.01309(6) 0.0568(3) Uani d . 1 1
O O3 0.10675(6) 0.36536(17) 0.04434(6) 0.0552(3) Uani d . 1 1
O O4 0.26059(5) 0.44513(17) 0.34242(5) 0.0557(3) Uani d . 1 1
N N1 0.05627(6) 0.29947(18) 0.04218(6) 0.0430(3) Uani d . 1 1
N N2 -0.06629(7) 0.18295(18) 0.03754(6) 0.0469(3) Uani d . 1 1
H H2 -0.0477 0.1171 0.0193 0.056 Uiso d R 1 1
N N3 0.03447(8) 0.9733(2) 0.15792(8) 0.0609(4) Uani d . 1 1
C C1 -0.05459(7) 0.59078(19) 0.11380(7) 0.0368(3) Uani d . 1 1
C C2 0.00202(7) 0.65426(19) 0.12158(6) 0.0365(3) Uani d . 1 1
C C3 0.05189(7) 0.54950(19) 0.10871(7) 0.0375(3) Uani d . 1 1
H H3 0.0666 0.6217 0.0814 0.045 Uiso calc R 1 1
C C4 0.02191(7) 0.38689(19) 0.07184(7) 0.0373(3) Uani d . 1 1
C C5 -0.03688(7) 0.3264(2) 0.06585(6) 0.0380(3) Uani d . 1 1
C C6 -0.12770(10) 0.1270(3) 0.03463(11) 0.0686(6) Uani d . 1 1
H H6A -0.1358 0.0086 0.0185 0.103 Uiso calc R 1 1
H H6B -0.1596 0.2042 0.0069 0.103 Uiso calc R 1 1
H H6C -0.1285 0.1310 0.0765 0.103 Uiso calc R 1 1
C C11 -0.10683(7) 0.6820(2) 0.12361(7) 0.0389(3) Uani d . 1 1
C C12 -0.09563(8) 0.7928(2) 0.17560(8) 0.0488(4) Uani d . 1 1
H H12 -0.0549 0.8048 0.2062 0.059 Uiso calc R 1 1
C C13 -0.14469(9) 0.8848(3) 0.18185(9) 0.0588(5) Uani d . 1 1
H H13 -0.1370 0.9592 0.2166 0.071 Uiso calc R 1 1
C C14 -0.20481(10) 0.8673(3) 0.13714(9) 0.0629(5) Uani d . 1 1
H H14 -0.2376 0.9317 0.1411 0.075 Uiso calc R 1 1
C C15 -0.21673(8) 0.7544(3) 0.08635(8) 0.0591(5) Uani d . 1 1
H H15 -0.2577 0.7407 0.0566 0.071 Uiso calc R 1 1
C C16 -0.16784(8) 0.6615(2) 0.07965(7) 0.0477(4) Uani d . 1 1
H H16 -0.1760 0.5849 0.0454 0.057 Uiso calc R 1 1
C C21 0.01831(7) 0.8329(2) 0.14170(7) 0.0421(4) Uani d . 1 1
C C31 0.10863(7) 0.51449(19) 0.17036(7) 0.0367(3) Uani d . 1 1
C C32 0.16598(7) 0.5910(2) 0.17986(8) 0.0433(4) Uani d . 1 1
H H32 0.1700 0.6576 0.1473 0.052 Uiso calc R 1 1
C C33 0.21774(7) 0.5718(2) 0.23641(8) 0.0469(4) Uani d . 1 1
H H33 0.2559 0.6256 0.2418 0.056 Uiso calc R 1 1
C C34 0.21227(7) 0.4722(2) 0.28475(7) 0.0422(4) Uani d . 1 1
C C35 0.15538(8) 0.3913(2) 0.27582(7) 0.0461(4) Uani d . 1 1
H H35 0.1517 0.3225 0.3081 0.055 Uiso calc R 1 1
C C36 0.10402(7) 0.4126(2) 0.21914(7) 0.0438(4) Uani d . 1 1
H H36 0.0660 0.3581 0.2136 0.053 Uiso calc R 1 1
C C37 0.31860(9) 0.5346(3) 0.35284(10) 0.0708(6) Uani d . 1 1
H H37A 0.3487 0.5077 0.3948 0.106 Uiso calc R 1 1
H H37B 0.3113 0.6595 0.3490 0.106 Uiso calc R 1 1
H H37C 0.3347 0.4966 0.3217 0.106 Uiso calc R 1 1

loop_
_atom_site_aniso_label
_atom_site_aniso_U_11
_atom_site_aniso_U_22
_atom_site_aniso_U_33
_atom_site_aniso_U_12
_atom_site_aniso_U_13
_atom_site_aniso_U_23
O1 0.0501(6) 0.0368(6) 0.0491(6) -0.0021(5) 0.0259(5) -0.0061(5)
O2 0.0772(9) 0.0453(7) 0.0536(7) 0.0048(6) 0.0315(6) -0.0136(6)
O3 0.0542(7) 0.0649(8) 0.0549(7) 0.0049(6) 0.0303(6) -0.0050(6)
O4 0.0465(7) 0.0642(8) 0.0476(6) 0.0033(6) 0.0085(5) -0.0063(6)
N1 0.0529(8) 0.0424(8) 0.0351(6) 0.0088(6) 0.0184(6) 0.0007(6)
N2 0.0588(9) 0.0369(7) 0.0464(7) -0.0034(6) 0.0219(6) -0.0069(6)
N3 0.0631(10) 0.0444(9) 0.0710(10) -0.0037(8) 0.0209(8) -0.0091(8)
C1 0.0447(8) 0.0340(8) 0.0321(7) 0.0022(7) 0.0153(6) -0.0003(6)
C2 0.0422(8) 0.0328(8) 0.0339(7) 0.0038(6) 0.0138(6) 0.0000(6)
C3 0.0427(8) 0.0352(8) 0.0383(7) 0.0017(6) 0.0198(6) 0.0017(6)
C4 0.0457(9) 0.0345(8) 0.0334(7) 0.0063(7) 0.0173(6) -0.0008(6)
C5 0.0502(9) 0.0322(8) 0.0324(7) 0.0049(7) 0.0167(6) 0.0014(6)
C6 0.0754(14) 0.0569(12) 0.0797(13) -0.0223(10) 0.0367(11) -0.0171(10)
C11 0.0438(9) 0.0399(8) 0.0369(7) 0.0038(7) 0.0197(6) 0.0036(6)
C12 0.0538(10) 0.0542(10) 0.0419(8) 0.0036(8) 0.0224(7) -0.0048(7)
C13 0.0724(13) 0.0603(12) 0.0570(10) 0.0090(10) 0.0396(10) -0.0056(9)
C14 0.0657(12) 0.0717(13) 0.0672(12) 0.0216(10) 0.0431(10) 0.0088(10)
C15 0.0468(10) 0.0821(14) 0.0525(10) 0.0111(9) 0.0235(8) 0.0098(10)
C16 0.0478(9) 0.0574(10) 0.0407(8) 0.0031(8) 0.0200(7) -0.0001(7)
C21 0.0414(8) 0.0419(9) 0.0416(8) 0.0046(7) 0.0143(7) -0.0002(7)
C31 0.0409(8) 0.0323(8) 0.0394(7) 0.0032(6) 0.0182(6) -0.0037(6)
C32 0.0443(9) 0.0421(9) 0.0483(8) -0.0010(7) 0.0232(7) 0.0010(7)
C33 0.0404(9) 0.0464(10) 0.0557(9) -0.0053(7) 0.0203(7) -0.0052(8)
C34 0.0411(8) 0.0397(9) 0.0434(8) 0.0050(7) 0.0136(7) -0.0087(7)
C35 0.0517(10) 0.0457(9) 0.0420(8) -0.0007(8) 0.0192(7) 0.0042(7)
C36 0.0414(9) 0.0447(9) 0.0470(9) -0.0054(7) 0.0190(7) 0.0019(7)
C37 0.0469(11) 0.0847(15) 0.0647(12) -0.0051(10) 0.0034(9) -0.0130(11)

loop_
_atom_type_symbol
_atom_type_description
_atom_type_scat_dispersion_real
_atom_type_scat_dispersion_imag
_atom_type_scat_source
C C 0.0033 0.0016 'International Tables Vol C Tables 4.2.6.8 and 6.1.1.4'
H H 0.0000 0.0000 'International Tables Vol C Tables 4.2.6.8 and 6.1.1.4'
N N 0.0061 0.0033 'International Tables Vol C Tables 4.2.6.8 and 6.1.1.4'
O O 0.0106 0.0060 'International Tables Vol C Tables 4.2.6.8 and 6.1.1.4'

loop_
_geom_angle_atom_site_label_1
_geom_angle_atom_site_label_2
_geom_angle_atom_site_label_3
_geom_angle
C5 O1 C1 120.81(12)
C34 O4 C37 116.60(15)
O3 N1 O2 120.97(13)
O3 N1 C4 118.86(13)
O2 N1 C4 120.17(14)
C5 N2 C6 125.02(15)
C5 N2 H2 117.5
C6 N2 H2 117.5
C2 C1 O1 120.88(13)
C2 C1 C11 128.23(14)
O1 C1 C11 110.85(12)
C1 C2 C21 120.38(14)
C1 C2 C3 123.82(13)
C21 C2 C3 115.77(13)
C4 C3 C2 108.74(12)
C4 C3 C31 114.61(12)
C2 C3 C31 110.87(11)
C4 C3 H3 107.4
C2 C3 H3 107.4
C31 C3 H3 107.4
C5 C4 N1 120.62(14)
C5 C4 C3 123.27(13)
N1 C4 C3 116.10(13)
N2 C5 O1 111.68(14)
N2 C5 C4 128.53(14)
O1 C5 C4 119.79(13)
N2 C6 H6A 109.5
N2 C6 H6B 109.5
H6A C6 H6B 109.5
N2 C6 H6C 109.5
H6A C6 H6C 109.5
H6B C6 H6C 109.5
C16 C11 C12 119.20(14)
C16 C11 C1 119.67(14)
C12 C11 C1 121.10(14)
C13 C12 C11 120.12(16)
C13 C12 H12 119.9
C11 C12 H12 119.9
C14 C13 C12 120.29(17)
C14 C13 H13 119.9
C12 C13 H13 119.9
C13 C14 C15 120.09(16)
C13 C14 H14 120.0
C15 C14 H14 120.0
C14 C15 C16 120.06(17)
C14 C15 H15 120.0
C16 C15 H15 120.0
C11 C16 C15 120.19(16)
C11 C16 H16 119.9
C15 C16 H16 119.9
N3 C21 C2 176.34(17)
C32 C31 C36 118.06(14)
C32 C31 C3 119.84(13)
C36 C31 C3 122.05(13)
C31 C32 C33 121.95(15)
C31 C32 H32 119.0
C33 C32 H32 119.0
C34 C33 C32 119.37(15)
C34 C33 H33 120.3
C32 C33 H33 120.3
O4 C34 C33 123.88(15)
O4 C34 C35 116.45(15)
C33 C34 C35 119.67(14)
C36 C35 C34 120.22(15)
C36 C35 H35 119.9
C34 C35 H35 119.9
C35 C36 C31 120.72(15)
C35 C36 H36 119.6
C31 C36 H36 119.6
O4 C37 H37A 109.5
O4 C37 H37B 109.5
H37A C37 H37B 109.5
O4 C37 H37C 109.5
H37A C37 H37C 109.5
H37B C37 H37C 109.5

loop_
_geom_bond_atom_site_label_1
_geom_bond_atom_site_label_2
_geom_bond_distance
O1 C5 1.3641(18)
O1 C1 1.3842(18)
O2 N1 1.2573(17)
O3 N1 1.2448(17)
O4 C34 1.3688(19)
O4 C37 1.430(2)
N1 C4 1.3868(18)
N2 C5 1.311(2)
N2 C6 1.448(2)
N2 H2 0.8602
N3 C21 1.141(2)
C1 C2 1.332(2)
C1 C11 1.473(2)
C2 C21 1.432(2)
C2 C3 1.511(2)
C3 C4 1.501(2)
C3 C31 1.526(2)
C3 H3 0.9800
C4 C5 1.381(2)
C6 H6A 0.9600
C6 H6B 0.9600
C6 H6C 0.9600
C11 C16 1.381(2)
C11 C12 1.391(2)
C12 C13 1.377(2)
C12 H12 0.9300
C13 C14 1.370(3)
C13 H13 0.9300
C14 C15 1.378(3)
C14 H14 0.9300
C15 C16 1.382(2)
C15 H15 0.9300
C16 H16 0.9300
C31 C32 1.377(2)
C31 C36 1.388(2)
C32 C33 1.383(2)
C32 H32 0.9300
C33 C34 1.378(2)
C33 H33 0.9300
C34 C35 1.385(2)
C35 C36 1.382(2)
C35 H35 0.9300
C36 H36 0.9300
C37 H37A 0.9600
C37 H37B 0.9600
C37 H37C 0.9600

loop_
_geom_hbond_atom_site_label_D
_geom_hbond_atom_site_label_H
_geom_hbond_atom_site_label_A
_geom_hbond_site_symmetry_A
_geom_hbond_distance_DH
_geom_hbond_distance_HA
_geom_hbond_distance_DA
_geom_hbond_angle_DHA
N2 H2 O2 . 0.86 2.00 2.6203(19) 128
N2 H2 O2 5 0.86 2.26 3.0114(18) 147

loop_
_geom_torsion_atom_site_label_1
_geom_torsion_atom_site_label_2
_geom_torsion_atom_site_label_3
_geom_torsion_atom_site_label_4
_geom_torsion
C5 O1 C1 C2 -12.1(2)
C5 O1 C1 C11 165.46(12)
O1 C1 C2 C21 176.84(13)
C11 C1 C2 C21 -0.3(2)
O1 C1 C2 C3 -1.5(2)
C11 C1 C2 C3 -178.63(13)
C1 C2 C3 C4 13.69(19)
C21 C2 C3 C4 -164.72(12)
C1 C2 C3 C31 -113.18(15)
C21 C2 C3 C31 68.41(16)
O3 N1 C4 C5 174.32(13)
O2 N1 C4 C5 -4.9(2)
O3 N1 C4 C3 -4.48(19)
O2 N1 C4 C3 176.31(12)
C2 C3 C4 C5 -14.61(19)
C31 C3 C4 C5 110.08(16)
C2 C3 C4 N1 164.15(12)
C31 C3 C4 N1 -71.16(16)
C6 N2 C5 O1 -1.5(2)
C6 N2 C5 C4 178.56(17)
C1 O1 C5 N2 -168.93(12)
C1 O1 C5 C4 11.0(2)
N1 C4 C5 N2 4.7(2)
C3 C4 C5 N2 -176.58(14)
N1 C4 C5 O1 -175.20(12)
C3 C4 C5 O1 3.5(2)
C2 C1 C11 C16 136.64(17)
O1 C1 C11 C16 -40.72(18)
C2 C1 C11 C12 -41.5(2)
O1 C1 C11 C12 141.09(14)
C16 C11 C12 C13 -2.0(2)
C1 C11 C12 C13 176.20(15)
C11 C12 C13 C14 0.3(3)
C12 C13 C14 C15 1.4(3)
C13 C14 C15 C16 -1.4(3)
C12 C11 C16 C15 2.0(2)
C1 C11 C16 C15 -176.22(15)
C14 C15 C16 C11 -0.3(3)
C1 C2 C21 N3 17E1(10)
C3 C2 C21 N3 -7(3)
C4 C3 C31 C32 123.21(15)
C2 C3 C31 C32 -113.23(15)
C4 C3 C31 C36 -59.51(18)
C2 C3 C31 C36 64.05(18)
C36 C31 C32 C33 -1.3(2)
C3 C31 C32 C33 176.07(14)
C31 C32 C33 C34 0.5(2)
C37 O4 C34 C33 3.3(2)
C37 O4 C34 C35 -177.38(15)
C32 C33 C34 O4 180.00(14)
C32 C33 C34 C35 0.7(2)
O4 C34 C35 C36 179.60(14)
C33 C34 C35 C36 -1.0(2)
C34 C35 C36 C31 0.2(2)
C32 C31 C36 C35 1.0(2)
C3 C31 C36 C35 -176.37(14)

loop_
_cod_related_entry_id
_cod_related_entry_database
_cod_related_entry_code
1 ChemSpider 29371318
